data_7159787
loop_
_publ_author_name
'Chaudhari, Suryakant S.'
'Nichinde, Chandrakant B.'
'Patil, Baliram R.'
'Girase, Amardipsing S.'
'Rama Krishna, Gamidi'
'Kinage, Anil K.'

_publ_section_title
;
 Base controlled rongalite-mediated reductive aldol/cyclization and
 dimerization of isatylidene malononitriles/cyanoacetates
;
_journal_issue 8
_journal_name_full 'Organic &amp; Biomolecular Chemistry'
_journal_page_first 1727
_journal_page_last 1732
_journal_paper_doi 10.1039/D3OB01794J
_journal_volume 22
_journal_year 2024
_chemical_formula_moiety 'C28 H24 N6 O4, H2 O'
_chemical_formula_sum 'C28 H26 N6 O5'
_chemical_formula_weight 526.55
_space_group_crystal_system monoclinic
_space_group_IT_number 14
_space_group_name_Hall '-P 2ybc'
_space_group_name_H-M_alt 'P 1 21/c 1'
_atom_sites_solution_hydrogens mixed
_audit_creation_date 2023-07-24
_audit_creation_method
;
Olex2 1.5
(compiled 2022.04.07 svn.rca3783a0 for OlexSys, GUI svn.r6498)
;
_audit_update_record
;
2023-08-19 deposited with the CCDC.	2024-01-29 downloaded from the CCDC.
;
_cell_angle_alpha 90
_cell_angle_beta 113.305(3)
_cell_angle_gamma 90
_cell_formula_units_Z 4
_cell_length_a 15.4292(12)
_cell_length_b 9.9284(8)
_cell_length_c 17.7983(16)
_cell_measurement_reflns_used 9917
_cell_measurement_temperature 293(2)
_cell_measurement_theta_max 29.42
_cell_measurement_theta_min 2.33
_cell_volume 2504.0(4)
_computing_cell_refinement 'SAINT v8.37A (Bruker, 2015)'
_computing_data_reduction 'SAINT v8.37A (Bruker, 2015)'
_computing_molecular_graphics 'Olex2 1.5 (Dolomanov et al., 2009)'
_computing_publication_material 'Olex2 1.5 (Dolomanov et al., 2009)'
_computing_structure_refinement 'SHELXL 2018/3 (Sheldrick, 2015)'
_computing_structure_solution 'SHELXT 2014/5 (Sheldrick, 2014)'
_diffrn_ambient_temperature 293.15
_diffrn_measured_fraction_theta_full 0.997
_diffrn_measured_fraction_theta_max 0.998
_diffrn_measurement_device_type 'Bruker APEX-II CCD'
_diffrn_measurement_method '\f and \w scans'
_diffrn_radiation_type MoK\a
_diffrn_radiation_wavelength 0.71073
_diffrn_reflns_av_R_equivalents 0.1022
_diffrn_reflns_av_unetI/netI 0.0312
_diffrn_reflns_Laue_measured_fraction_full 0.997
_diffrn_reflns_Laue_measured_fraction_max 0.998
_diffrn_reflns_limit_h_max 19
_diffrn_reflns_limit_h_min -19
_diffrn_reflns_limit_k_max 12
_diffrn_reflns_limit_k_min -12
_diffrn_reflns_limit_l_max 22
_diffrn_reflns_limit_l_min -22
_diffrn_reflns_number 123205
_diffrn_reflns_point_group_measured_fraction_full 0.997
_diffrn_reflns_point_group_measured_fraction_max 0.998
_diffrn_reflns_theta_full 25.242
_diffrn_reflns_theta_max 27.000
_diffrn_reflns_theta_min 2.333
_diffrn_source_current 1.4
_diffrn_source_power 0.07
_diffrn_source_voltage 50.0
_diffrn_standards_number 0
_exptl_absorpt_coefficient_mu 0.099
_exptl_absorpt_correction_T_max 0.7459
_exptl_absorpt_correction_T_min 0.6143
_exptl_absorpt_correction_type none
_exptl_absorpt_process_details
;
SADABS-2014/5 (Bruker,2014/5) was used for absorption correction.
wR2(int) was 0.1473 before and 0.0841 after correction.
The Ratio of minimum to maximum transmission is 0.8236.
The \l/2 correction factor is Not present.
;
_exptl_crystal_colour Colorless
_exptl_crystal_density_diffrn 1.397
_exptl_crystal_description Plate
_exptl_crystal_F_000 1104
_exptl_crystal_size_max 0.23
_exptl_crystal_size_mid 0.13
_exptl_crystal_size_min 0.09
_refine_diff_density_max 0.343
_refine_diff_density_min -0.212
_refine_diff_density_rms 0.047
_refine_ls_extinction_coef 0.0034(7)
_refine_ls_extinction_expression Fc^*^=kFc[1+0.001xFc^2^\l^3^/sin(2\q)]^-1/4^
_refine_ls_extinction_method 'SHELXL-2018/3 (Sheldrick 2018)'
_refine_ls_goodness_of_fit_ref 1.038
_refine_ls_hydrogen_treatment mixed
_refine_ls_matrix_type full
_refine_ls_number_parameters 371
_refine_ls_number_reflns 5466
_refine_ls_number_restraints 3
_refine_ls_restrained_S_all 16.018
_refine_ls_R_factor_all 0.0496
_refine_ls_R_factor_gt 0.0404
_refine_ls_shift/su_max 0.001
_refine_ls_shift/su_mean 0.000
_refine_ls_structure_factor_coef Fsqd
_refine_ls_weighting_details 'w=1/[\s^2^(Fo^2^)+(0.0474P)^2^+1.2558P] where P=(Fo^2^+2Fc^2^)/3'
_refine_ls_weighting_scheme calc
_refine_ls_wR_factor_gt 0.0996
_refine_ls_wR_factor_ref 0.1032
_reflns_Friedel_coverage 0.000
_reflns_number_gt 4604
_reflns_number_total 5466
_reflns_threshold_expression 'I > 2\s(I)'
_cod_data_source_file d3ob01794j2.cif
_cod_data_source_block 3h
_cod_depositor_comments 'Adding full bibliography for 7159784--7159787.cif.'
_cod_database_code 7159787
_publcif_datablock.id {ad868439-4a6b-4757-9451-8e7769778005}

_shelx_shelxl_version_number 2018/3
_shelx_space_group_comment
;
The symmetry employed for this shelxl refinement is uniquely defined
by the following loop, which should always be used as a source of
symmetry information in preference to the above space-group names.
They are only intended as comments.
;
_olex2_refinement_description
;
1. Fixed Uiso
 At 1.2 times of:
  All C(H) groups, All C(H,H) groups
 At 1.5 times of:
  All C(H,H,H) groups
2. Restrained distances
 O4-H25
 0.82 with sigma of 0.01
 O4-H26
 0.82 with sigma of 0.01
 H25-H26
 1.296731 with sigma of 0.02
3.a Secondary CH2 refined with riding coordinates:
 C2(H2A,H2B), C3(H3A,H3B), C8(H8A,H8B), C9(H9A,H9B)
3.b Aromatic/amide H refined with riding coordinates:
 C19(H19), C20(H20), C21(H21), C22(H22), C25(H25), C26(H26), C27(H27), C28(H28)
3.c Idealised Me refined as rotating group:
 C1(H1A,H1B,H1C), C10(H10A,H10B,H10C)
;
_olex2_submission_special_instructions 'No special instructions were received'
_publcif_funding_html
;
;

loop_
_space_group_symop_operation_xyz
'x, y, z'
'-x, y+1/2, -z+1/2'
'-x, -y, -z'
'x, -y-1/2, z-1/2'

loop_
_atom_site_label
_atom_site_type_symbol
_atom_site_fract_x
_atom_site_fract_y
_atom_site_fract_z
_atom_site_U_iso_or_equiv
_atom_site_adp_type
_atom_site_occupancy
_atom_site_site_symmetry_order
_atom_site_calc_flag
_atom_site_refinement_flags_posn
_atom_site_refinement_flags_adp
_atom_site_refinement_flags_occupancy
_atom_site_disorder_assembly
_atom_site_disorder_group
C1 C 0.50357(12) 1.05817(18) 0.37648(11) 0.0300(4) Uani 1 1 d . . . . .
H1A H 0.457745 1.107282 0.331991 0.045 Uiso 1 1 calc R U . . .
H1B H 0.506363 1.094187 0.427446 0.045 Uiso 1 1 calc R U . . .
H1C H 0.485791 0.964944 0.372515 0.045 Uiso 1 1 calc R U . . .
C2 C 0.59391(11) 1.03713(15) 0.29486(9) 0.0215(3) Uani 1 1 d . . . . .
H2A H 0.653121 1.066428 0.293237 0.026 Uiso 1 1 calc R U . . .
H2B H 0.543579 1.086687 0.253099 0.026 Uiso 1 1 calc R U . . .
C3 C 0.58095(10) 0.88778(15) 0.27436(9) 0.0182(3) Uani 1 1 d . . . . .
H3A H 0.521014 0.858993 0.274675 0.022 Uiso 1 1 calc R U . . .
H3B H 0.578068 0.874746 0.219413 0.022 Uiso 1 1 calc R U . . .
C4 C 0.64232(9) 0.71257(13) 0.38205(8) 0.0132(3) Uani 1 1 d . . . . .
C5 C 0.73363(9) 0.62744(13) 0.42315(8) 0.0125(3) Uani 1 1 d . . . . .
C6 C 0.77178(9) 0.63618(13) 0.51893(8) 0.0125(3) Uani 1 1 d . . . . .
C7 C 0.87867(9) 0.59941(14) 0.55637(8) 0.0139(3) Uani 1 1 d . . . . .
C8 C 1.02785(10) 0.69813(16) 0.65310(10) 0.0239(3) Uani 1 1 d . . . . .
H8A H 1.045206 0.606122 0.671092 0.029 Uiso 1 1 calc R U . . .
H8B H 1.042046 0.753559 0.701407 0.029 Uiso 1 1 calc R U . . .
C9 C 1.08628(11) 0.74555(18) 0.60759(12) 0.0311(4) Uani 1 1 d . . . . .
H9A H 1.152856 0.734312 0.641439 0.037 Uiso 1 1 calc R U . . .
H9B H 1.071321 0.692958 0.558100 0.037 Uiso 1 1 calc R U . . .
C10 C 1.11342(14) 0.9315(2) 0.53911(13) 0.0418(5) Uani 1 1 d . . . . .
H10A H 1.180363 0.922934 0.568818 0.063 Uiso 1 1 calc R U . . .
H10B H 1.097580 1.024570 0.526293 0.063 Uiso 1 1 calc R U . . .
H10C H 1.094219 0.880357 0.489373 0.063 Uiso 1 1 calc R U . . .
C11 C 0.74720(10) 0.78838(14) 0.33047(8) 0.0146(3) Uani 1 1 d . . . . .
C12 C 0.79656(10) 0.68607(14) 0.38403(8) 0.0138(3) Uani 1 1 d . . . . .
C13 C 0.70733(9) 0.48016(13) 0.40805(8) 0.0128(3) Uani 1 1 d . . . . .
C14 C 0.68721(9) 0.41636(14) 0.33200(9) 0.0150(3) Uani 1 1 d . . . . .
C15 C 0.69359(9) 0.42017(13) 0.47103(8) 0.0131(3) Uani 1 1 d . . . . .
C16 C 0.71894(9) 0.51769(13) 0.54306(8) 0.0123(3) Uani 1 1 d . . . . .
C17 C 0.86493(10) 0.80866(14) 0.60387(9) 0.0171(3) Uani 1 1 d . . . . .
C18 C 0.77157(10) 0.77307(13) 0.55597(8) 0.0146(3) Uani 1 1 d . . . . .
C19 C 0.69913(11) 0.86066(14) 0.54934(9) 0.0188(3) Uani 1 1 d . . . . .
H19 H 0.636693 0.838690 0.517487 0.023 Uiso 1 1 calc R U . . .
C20 C 0.72194(12) 0.98285(15) 0.59159(10) 0.0233(3) Uani 1 1 d . . . . .
H20 H 0.674034 1.042461 0.588200 0.028 Uiso 1 1 calc R U . . .
C21 C 0.81484(12) 1.01637(16) 0.63842(10) 0.0259(3) Uani 1 1 d . . . . .
H21 H 0.828312 1.098224 0.666072 0.031 Uiso 1 1 calc R U . . .
C22 C 0.88837(11) 0.93012(15) 0.64494(10) 0.0237(3) Uani 1 1 d . . . . .
H22 H 0.950893 0.953193 0.675710 0.028 Uiso 1 1 calc R U . . .
C23 C 0.63496(10) 0.56462(14) 0.55651(8) 0.0162(3) Uani 1 1 d . . . . .
C24 C 0.78175(10) 0.44784(14) 0.61965(9) 0.0164(3) Uani 1 1 d . . . . .
C25 C 0.88623(10) 0.65243(14) 0.39037(9) 0.0166(3) Uani 1 1 d . . . . .
H25 H 0.919493 0.582863 0.424645 0.020 Uiso 1 1 calc DR U . . .
C26 C 0.92570(10) 0.72379(15) 0.34497(9) 0.0194(3) Uani 1 1 d . . . . .
H26 H 0.986167 0.702408 0.349251 0.023 Uiso 1 1 calc DR U . . .
C27 C 0.87619(11) 0.82676(15) 0.29319(9) 0.0204(3) Uani 1 1 d . . . . .
H27 H 0.904291 0.874378 0.263789 0.024 Uiso 1 1 calc R U . . .
C28 C 0.78518(10) 0.86000(15) 0.28450(9) 0.0195(3) Uani 1 1 d . . . . .
H28 H 0.751277 0.927896 0.249052 0.023 Uiso 1 1 calc R U . . .
N1 N 0.65571(8) 0.80233(12) 0.33054(7) 0.0145(2) Uani 1 1 d . . . . .
N2 N 0.92642(8) 0.70389(12) 0.60344(7) 0.0169(3) Uani 1 1 d . . . . .
O3 O 1.06612(9) 0.88201(12) 0.58778(8) 0.0329(3) Uani 1 1 d . . . . .
N4 N 0.67101(9) 0.36267(13) 0.27061(8) 0.0223(3) Uani 1 1 d . . . . .
N5 N 0.66631(9) 0.29610(12) 0.47920(8) 0.0183(3) Uani 1 1 d . . . . .
N6 N 0.57322(9) 0.60345(13) 0.57037(8) 0.0232(3) Uani 1 1 d . . . . .
N7 N 0.83088(9) 0.39305(13) 0.67736(8) 0.0233(3) Uani 1 1 d . . . . .
O1 O 0.59404(8) 1.07022(11) 0.37274(7) 0.0235(2) Uani 1 1 d . . . . .
O2 O 0.91236(7) 0.49288(10) 0.54720(6) 0.0180(2) Uani 1 1 d . . . . .
O5 O 0.56948(7) 0.69504(10) 0.39253(6) 0.0176(2) Uani 1 1 d . . . . .
O4 O 0.38529(9) 0.72270(12) 0.38589(8) 0.0258(3) Uani 1 1 d D . . . .
H4A H 0.4420(19) 0.706(3) 0.3931(16) 0.059(7) Uiso 1 1 d . . . . .
H4B H 0.3618(17) 0.760(3) 0.3379(16) 0.053(7) Uiso 1 1 d . . . . .
H5A H 0.6530(14) 0.279(2) 0.5214(13) 0.035(5) Uiso 1 1 d . . . . .
H5B H 0.6476(14) 0.236(2) 0.4363(13) 0.037(5) Uiso 1 1 d . . . . .

loop_
_atom_site_aniso_label
_atom_site_aniso_U_11
_atom_site_aniso_U_22
_atom_site_aniso_U_33
_atom_site_aniso_U_23
_atom_site_aniso_U_13
_atom_site_aniso_U_12
C1 0.0293(9) 0.0286(9) 0.0389(10) -0.0089(7) 0.0207(8) -0.0060(7)
C2 0.0255(8) 0.0186(7) 0.0220(8) 0.0036(6) 0.0112(6) 0.0022(6)
C3 0.0182(7) 0.0195(7) 0.0155(7) 0.0023(6) 0.0051(6) 0.0038(5)
C4 0.0144(6) 0.0129(6) 0.0119(6) -0.0016(5) 0.0048(5) -0.0006(5)
C5 0.0127(6) 0.0127(6) 0.0122(6) -0.0004(5) 0.0051(5) 0.0004(5)
C6 0.0148(6) 0.0116(6) 0.0123(6) -0.0002(5) 0.0066(5) -0.0002(5)
C7 0.0145(6) 0.0164(7) 0.0110(6) 0.0016(5) 0.0053(5) -0.0004(5)
C8 0.0171(7) 0.0243(8) 0.0223(8) -0.0017(6) -0.0008(6) -0.0010(6)
C9 0.0171(8) 0.0309(9) 0.0418(10) -0.0043(8) 0.0081(7) -0.0010(6)
C10 0.0368(10) 0.0529(12) 0.0388(11) -0.0003(9) 0.0183(9) -0.0124(9)
C11 0.0153(7) 0.0151(7) 0.0149(7) -0.0021(5) 0.0075(5) 0.0003(5)
C12 0.0161(7) 0.0136(6) 0.0130(6) -0.0023(5) 0.0071(5) -0.0016(5)
C13 0.0134(6) 0.0130(6) 0.0119(6) -0.0009(5) 0.0050(5) 0.0004(5)
C14 0.0147(6) 0.0150(7) 0.0157(7) 0.0009(5) 0.0065(5) 0.0003(5)
C15 0.0123(6) 0.0133(6) 0.0137(7) -0.0008(5) 0.0053(5) 0.0013(5)
C16 0.0132(6) 0.0121(6) 0.0120(6) -0.0005(5) 0.0055(5) 0.0007(5)
C17 0.0216(7) 0.0158(7) 0.0145(7) 0.0004(5) 0.0079(6) -0.0004(5)
C18 0.0211(7) 0.0118(6) 0.0126(6) 0.0000(5) 0.0083(6) -0.0013(5)
C19 0.0220(7) 0.0165(7) 0.0187(7) 0.0000(6) 0.0091(6) 0.0021(5)
C20 0.0323(8) 0.0159(7) 0.0248(8) -0.0006(6) 0.0144(7) 0.0056(6)
C21 0.0383(9) 0.0150(7) 0.0250(8) -0.0064(6) 0.0133(7) -0.0027(6)
C22 0.0272(8) 0.0194(7) 0.0212(8) -0.0052(6) 0.0062(6) -0.0060(6)
C23 0.0197(7) 0.0153(7) 0.0137(7) 0.0000(5) 0.0067(6) -0.0010(5)
C24 0.0204(7) 0.0140(7) 0.0169(7) -0.0027(5) 0.0096(6) -0.0004(5)
C25 0.0161(7) 0.0175(7) 0.0158(7) -0.0003(5) 0.0060(6) 0.0011(5)
C26 0.0157(7) 0.0245(8) 0.0210(7) -0.0015(6) 0.0105(6) 0.0002(6)
C27 0.0231(8) 0.0226(8) 0.0208(8) 0.0018(6) 0.0144(6) -0.0026(6)
C28 0.0218(7) 0.0192(7) 0.0197(7) 0.0048(6) 0.0105(6) 0.0018(6)
N1 0.0140(6) 0.0152(6) 0.0155(6) 0.0024(4) 0.0070(5) 0.0026(4)
N2 0.0154(6) 0.0175(6) 0.0159(6) -0.0013(5) 0.0042(5) -0.0014(5)
O3 0.0319(7) 0.0321(7) 0.0389(7) 0.0015(5) 0.0184(6) -0.0023(5)
N4 0.0263(7) 0.0236(7) 0.0170(6) -0.0036(5) 0.0086(5) -0.0016(5)
N5 0.0263(7) 0.0145(6) 0.0175(6) -0.0008(5) 0.0123(6) -0.0038(5)
N6 0.0251(7) 0.0246(7) 0.0230(7) 0.0000(5) 0.0129(6) 0.0023(5)
N7 0.0278(7) 0.0228(7) 0.0181(7) 0.0017(5) 0.0080(6) 0.0037(5)
O1 0.0243(6) 0.0218(6) 0.0258(6) -0.0060(4) 0.0115(5) -0.0028(4)
O2 0.0163(5) 0.0176(5) 0.0193(5) 0.0002(4) 0.0063(4) 0.0031(4)
O5 0.0145(5) 0.0205(5) 0.0194(5) 0.0024(4) 0.0083(4) 0.0008(4)
O4 0.0241(6) 0.0332(7) 0.0261(6) 0.0134(5) 0.0163(5) 0.0104(5)

loop_
_atom_type_symbol
_atom_type_description
_atom_type_scat_dispersion_real
_atom_type_scat_dispersion_imag
_atom_type_scat_source
C C 0.0033 0.0016 'International Tables Vol C Tables 4.2.6.8 and 6.1.1.4'
H H 0.0000 0.0000 'International Tables Vol C Tables 4.2.6.8 and 6.1.1.4'
N N 0.0061 0.0033 'International Tables Vol C Tables 4.2.6.8 and 6.1.1.4'
O O 0.0106 0.0060 'International Tables Vol C Tables 4.2.6.8 and 6.1.1.4'

loop_
_geom_angle_atom_site_label_1
_geom_angle_atom_site_label_2
_geom_angle_atom_site_label_3
_geom_angle
_geom_angle_site_symmetry_1
_geom_angle_site_symmetry_3
_geom_angle_publ_flag
H1A C1 H1B 109.5 . . ?
H1A C1 H1C 109.5 . . ?
H1B C1 H1C 109.5 . . ?
O1 C1 H1A 109.5 . . ?
O1 C1 H1B 109.5 . . ?
O1 C1 H1C 109.5 . . ?
H2A C2 H2B 107.6 . . ?
C3 C2 H2A 108.7 . . ?
C3 C2 H2B 108.7 . . ?
O1 C2 H2A 108.7 . . ?
O1 C2 H2B 108.7 . . ?
O1 C2 C3 114.07(12) . . ?
C2 C3 H3A 108.7 . . ?
C2 C3 H3B 108.7 . . ?
H3A C3 H3B 107.6 . . ?
N1 C3 C2 114.10(12) . . ?
N1 C3 H3A 108.7 . . ?
N1 C3 H3B 108.7 . . ?
N1 C4 C5 108.92(11) . . ?
O5 C4 C5 124.56(12) . . ?
O5 C4 N1 126.43(13) . . ?
C4 C5 C6 111.19(10) . . ?
C12 C5 C4 101.58(11) . . ?
C12 C5 C6 116.35(11) . . ?
C13 C5 C4 108.20(11) . . ?
C13 C5 C6 101.85(10) . . ?
C13 C5 C12 117.69(11) . . ?
C5 C6 C16 103.95(10) . . ?
C7 C6 C5 109.28(10) . . ?
C7 C6 C16 106.33(10) . . ?
C18 C6 C5 117.30(11) . . ?
C18 C6 C7 102.05(11) . . ?
C18 C6 C16 117.35(11) . . ?
N2 C7 C6 108.06(11) . . ?
O2 C7 C6 125.59(12) . . ?
O2 C7 N2 126.29(13) . . ?
H8A C8 H8B 107.8 . . ?
C9 C8 H8A 109.0 . . ?
C9 C8 H8B 109.0 . . ?
N2 C8 H8A 109.0 . . ?
N2 C8 H8B 109.0 . . ?
N2 C8 C9 112.81(13) . . ?
C8 C9 H9A 110.0 . . ?
C8 C9 H9B 110.0 . . ?
H9A C9 H9B 108.4 . . ?
O3 C9 C8 108.45(14) . . ?
O3 C9 H9A 110.0 . . ?
O3 C9 H9B 110.0 . . ?
H10A C10 H10B 109.5 . . ?
H10A C10 H10C 109.5 . . ?
H10B C10 H10C 109.5 . . ?
O3 C10 H10A 109.5 . . ?
O3 C10 H10B 109.5 . . ?
O3 C10 H10C 109.5 . . ?
C12 C11 N1 110.17(12) . . ?
C28 C11 C12 122.43(13) . . ?
C28 C11 N1 127.39(13) . . ?
C11 C12 C5 108.52(11) . . ?
C25 C12 C5 132.13(13) . . ?
C25 C12 C11 119.29(13) . . ?
C14 C13 C5 123.04(12) . . ?
C15 C13 C5 113.31(12) . . ?
C15 C13 C14 123.17(13) . . ?
N4 C14 C13 179.03(15) . . ?
C13 C15 C16 110.04(12) . . ?
N5 C15 C13 131.06(13) . . ?
N5 C15 C16 118.86(12) . . ?
C15 C16 C6 103.37(10) . . ?
C23 C16 C6 112.75(11) . . ?
C23 C16 C15 112.60(11) . . ?
C23 C16 C24 106.94(11) . . ?
C24 C16 C6 111.98(11) . . ?
C24 C16 C15 109.24(11) . . ?
C18 C17 N2 110.08(12) . . ?
C22 C17 C18 122.27(14) . . ?
C22 C17 N2 127.64(14) . . ?
C17 C18 C6 108.29(12) . . ?
C19 C18 C6 132.00(13) . . ?
C19 C18 C17 119.71(13) . . ?
C18 C19 H19 120.8 . . ?
C18 C19 C20 118.48(14) . . ?
C20 C19 H19 120.8 . . ?
C19 C20 H20 119.6 . . ?
C21 C20 C19 120.89(14) . . ?
C21 C20 H20 119.6 . . ?
C20 C21 H21 119.4 . . ?
C20 C21 C22 121.28(14) . . ?
C22 C21 H21 119.4 . . ?
C17 C22 C21 117.35(14) . . ?
C17 C22 H22 121.3 . . ?
C21 C22 H22 121.3 . . ?
N6 C23 C16 176.66(15) . . ?
N7 C24 C16 178.49(15) . . ?
C12 C25 H25 120.5 . . ?
C12 C25 C26 119.05(13) . . ?
C26 C25 H25 120.5 . . ?
C25 C26 H26 119.6 . . ?
C25 C26 C27 120.77(13) . . ?
C27 C26 H26 119.6 . . ?
C26 C27 H27 119.5 . . ?
C26 C27 C28 121.06(13) . . ?
C28 C27 H27 119.5 . . ?
C11 C28 C27 117.36(13) . . ?
C11 C28 H28 121.3 . . ?
C27 C28 H28 121.3 . . ?
C4 N1 C3 123.74(12) . . ?
C4 N1 C11 110.81(11) . . ?
C11 N1 C3 124.90(12) . . ?
C7 N2 C8 122.30(12) . . ?
C7 N2 C17 111.47(12) . . ?
C17 N2 C8 125.94(12) . . ?
C9 O3 C10 111.72(15) . . ?
C15 N5 H5A 117.7(14) . . ?
C15 N5 H5B 121.3(13) . . ?
H5A N5 H5B 119.3(19) . . ?
C2 O1 C1 113.64(12) . . ?
H4A O4 H4B 104(2) . . ?

loop_
_geom_bond_atom_site_label_1
_geom_bond_atom_site_label_2
_geom_bond_distance
_geom_bond_site_symmetry_2
_geom_bond_publ_flag
C1 H1A 0.9600 . ?
C1 H1B 0.9600 . ?
C1 H1C 0.9600 . ?
C1 O1 1.4285(19) . ?
C2 H2A 0.9700 . ?
C2 H2B 0.9700 . ?
C2 C3 1.521(2) . ?
C2 O1 1.4238(18) . ?
C3 H3A 0.9700 . ?
C3 H3B 0.9700 . ?
C3 N1 1.4621(18) . ?
C4 C5 1.5552(18) . ?
C4 N1 1.3517(18) . ?
C4 O5 1.2224(17) . ?
C5 C6 1.5703(18) . ?
C5 C12 1.5170(18) . ?
C5 C13 1.5128(18) . ?
C6 C7 1.5581(18) . ?
C6 C16 1.5844(18) . ?
C6 C18 1.5111(18) . ?
C7 N2 1.3536(18) . ?
C7 O2 1.2177(17) . ?
C8 H8A 0.9700 . ?
C8 H8B 0.9700 . ?
C8 C9 1.506(2) . ?
C8 N2 1.4626(19) . ?
C9 H9A 0.9700 . ?
C9 H9B 0.9700 . ?
C9 O3 1.404(2) . ?
C10 H10A 0.9600 . ?
C10 H10B 0.9600 . ?
C10 H10C 0.9600 . ?
C10 O3 1.423(2) . ?
C11 C12 1.3951(19) . ?
C11 C28 1.378(2) . ?
C11 N1 1.4189(17) . ?
C12 C25 1.3839(19) . ?
C13 C14 1.4132(19) . ?
C13 C15 1.3581(19) . ?
C14 N4 1.1508(19) . ?
C15 C16 1.5288(18) . ?
C15 N5 1.3282(18) . ?
C16 C23 1.4828(19) . ?
C16 C24 1.4943(19) . ?
C17 C18 1.398(2) . ?
C17 C22 1.382(2) . ?
C17 N2 1.4100(18) . ?
C18 C19 1.384(2) . ?
C19 H19 0.9300 . ?
C19 C20 1.397(2) . ?
C20 H20 0.9300 . ?
C20 C21 1.384(2) . ?
C21 H21 0.9300 . ?
C21 C22 1.389(2) . ?
C22 H22 0.9300 . ?
C23 N6 1.1415(19) . ?
C24 N7 1.1444(19) . ?
C25 H25 0.9300 . ?
C25 C26 1.384(2) . ?
C26 H26 0.9300 . ?
C26 C27 1.386(2) . ?
C27 H27 0.9300 . ?
C27 C28 1.390(2) . ?
C28 H28 0.9300 . ?
N5 H5A 0.87(2) . ?
N5 H5B 0.92(2) . ?
O4 H4A 0.85(3) . ?
O4 H4B 0.87(3) . ?

loop_
_geom_hbond_atom_site_label_D
_geom_hbond_atom_site_label_H
_geom_hbond_atom_site_label_A
_geom_hbond_distance_DH
_geom_hbond_distance_HA
_geom_hbond_distance_DA
_geom_hbond_angle_DHA
_geom_hbond_site_symmetry_A
_geom_hbond_publ_flag
C3 H3B N6 0.97 2.63 3.586(2) 167.6 4_575 yes
C8 H8B N7 0.97 2.66 3.521(2) 148.2 2_756 yes
C10 H10B O3 0.96 2.70 3.354(3) 125.7 3_776 yes

loop_
_geom_torsion_atom_site_label_1
_geom_torsion_atom_site_label_2
_geom_torsion_atom_site_label_3
_geom_torsion_atom_site_label_4
_geom_torsion
_geom_torsion_site_symmetry_1
_geom_torsion_site_symmetry_2
_geom_torsion_site_symmetry_3
_geom_torsion_site_symmetry_4
_geom_torsion_publ_flag
C2 C3 N1 C4 112.80(15) . . . . ?
C2 C3 N1 C11 -76.51(17) . . . . ?
C3 C2 O1 C1 -71.01(16) . . . . ?
C4 C5 C6 C7 -158.30(11) . . . . ?
C4 C5 C6 C16 88.50(12) . . . . ?
C4 C5 C6 C18 -42.87(15) . . . . ?
C4 C5 C12 C11 0.51(14) . . . . ?
C4 C5 C12 C25 -176.56(15) . . . . ?
C4 C5 C13 C14 76.03(15) . . . . ?
C4 C5 C13 C15 -96.24(13) . . . . ?
C5 C4 N1 C3 172.41(12) . . . . ?
C5 C4 N1 C11 0.57(15) . . . . ?
C5 C6 C7 N2 123.12(12) . . . . ?
C5 C6 C7 O2 -59.55(17) . . . . ?
C5 C6 C16 C15 23.97(12) . . . . ?
C5 C6 C16 C23 -97.90(12) . . . . ?
C5 C6 C16 C24 141.44(11) . . . . ?
C5 C6 C18 C17 -117.17(13) . . . . ?
C5 C6 C18 C19 62.2(2) . . . . ?
C5 C12 C25 C26 178.57(14) . . . . ?
C5 C13 C15 C16 -5.76(16) . . . . ?
C5 C13 C15 N5 176.74(14) . . . . ?
C6 C5 C12 C11 -120.37(13) . . . . ?
C6 C5 C12 C25 62.6(2) . . . . ?
C6 C5 C13 C14 -166.72(12) . . . . ?
C6 C5 C13 C15 21.00(14) . . . . ?
C6 C7 N2 C8 174.89(12) . . . . ?
C6 C7 N2 C17 0.69(15) . . . . ?
C6 C18 C19 C20 -179.66(14) . . . . ?
C7 C6 C16 C15 -91.32(12) . . . . ?
C7 C6 C16 C23 146.80(11) . . . . ?
C7 C6 C16 C24 26.14(14) . . . . ?
C7 C6 C18 C17 2.18(14) . . . . ?
C7 C6 C18 C19 -178.45(15) . . . . ?
C8 C9 O3 C10 -175.52(14) . . . . ?
C9 C8 N2 C7 89.60(17) . . . . ?
C9 C8 N2 C17 -97.08(17) . . . . ?
C11 C12 C25 C26 1.8(2) . . . . ?
C12 C5 C6 C7 -42.69(15) . . . . ?
C12 C5 C6 C16 -155.89(11) . . . . ?
C12 C5 C6 C18 72.74(15) . . . . ?
C12 C5 C13 C14 -38.24(18) . . . . ?
C12 C5 C13 C15 149.48(12) . . . . ?
C12 C11 C28 C27 0.0(2) . . . . ?
C12 C11 N1 C3 -171.96(12) . . . . ?
C12 C11 N1 C4 -0.23(16) . . . . ?
C12 C25 C26 C27 -0.6(2) . . . . ?
C13 C5 C6 C7 86.64(12) . . . . ?
C13 C5 C6 C16 -26.56(12) . . . . ?
C13 C5 C6 C18 -157.93(11) . . . . ?
C13 C5 C12 C11 118.39(13) . . . . ?
C13 C5 C12 C25 -58.7(2) . . . . ?
C13 C15 C16 C6 -12.06(14) . . . . ?
C13 C15 C16 C23 109.91(13) . . . . ?
C13 C15 C16 C24 -131.43(12) . . . . ?
C14 C13 C15 C16 -178.02(12) . . . . ?
C14 C13 C15 N5 4.5(2) . . . . ?
C16 C6 C7 N2 -125.24(12) . . . . ?
C16 C6 C7 O2 52.09(17) . . . . ?
C16 C6 C18 C17 117.91(13) . . . . ?
C16 C6 C18 C19 -62.7(2) . . . . ?
C17 C18 C19 C20 -0.3(2) . . . . ?
C18 C6 C7 N2 -1.74(14) . . . . ?
C18 C6 C7 O2 175.59(13) . . . . ?
C18 C6 C16 C15 155.32(11) . . . . ?
C18 C6 C16 C23 33.44(16) . . . . ?
C18 C6 C16 C24 -87.22(14) . . . . ?
C18 C17 C22 C21 1.3(2) . . . . ?
C18 C17 N2 C7 0.77(16) . . . . ?
C18 C17 N2 C8 -173.16(13) . . . . ?
C18 C19 C20 C21 0.6(2) . . . . ?
C19 C20 C21 C22 0.1(2) . . . . ?
C20 C21 C22 C17 -1.0(2) . . . . ?
C22 C17 C18 C6 178.85(13) . . . . ?
C22 C17 C18 C19 -0.6(2) . . . . ?
C22 C17 N2 C7 179.95(14) . . . . ?
C22 C17 N2 C8 6.0(2) . . . . ?
C25 C26 C27 C28 -0.9(2) . . . . ?
C26 C27 C28 C11 1.2(2) . . . . ?
C28 C11 C12 C5 -178.98(13) . . . . ?
C28 C11 C12 C25 -1.5(2) . . . . ?
C28 C11 N1 C3 6.7(2) . . . . ?
C28 C11 N1 C4 178.45(14) . . . . ?
N1 C4 C5 C6 123.77(12) . . . . ?
N1 C4 C5 C12 -0.66(14) . . . . ?
N1 C4 C5 C13 -125.17(12) . . . . ?
N1 C11 C12 C5 -0.22(15) . . . . ?
N1 C11 C12 C25 177.29(12) . . . . ?
N1 C11 C28 C27 -178.56(14) . . . . ?
N2 C8 C9 O3 63.51(17) . . . . ?
N2 C17 C18 C6 -1.93(16) . . . . ?
N2 C17 C18 C19 178.61(12) . . . . ?
N2 C17 C22 C21 -177.79(14) . . . . ?
N5 C15 C16 C6 165.80(12) . . . . ?
N5 C15 C16 C23 -72.23(16) . . . . ?
N5 C15 C16 C24 46.43(16) . . . . ?
O1 C2 C3 N1 -61.70(17) . . . . ?
O2 C7 N2 C8 -2.4(2) . . . . ?
O2 C7 N2 C17 -176.62(13) . . . . ?
O5 C4 C5 C6 -59.44(17) . . . . ?
O5 C4 C5 C12 176.13(13) . . . . ?
O5 C4 C5 C13 51.62(17) . . . . ?
O5 C4 N1 C3 -4.3(2) . . . . ?
O5 C4 N1 C11 -176.15(13) . . . . ?

loop_
_publcif_info_exptl_table_extra_item
sin_theta_over_lambda_max

loop_
_publcif_info_exptl_table_header_item
?
